data_4310389
loop_
_publ_author_name
'Yu Wang'
'Jihong Yu'
'Qinhe Pan'
'Yu Du'
'Yongchun Zou'
'Ruren Xu'

_publ_contact_author
;
YU, Jihong
State Key Lab of Inorganic Synthesis and Preparative Chemistry
College of Chemistry
Jilin University
Changchun 130023
P. R. China
;
_publ_contact_author_email jihong@mail.jlu.edu.cn
_publ_contact_author_fax '86 431 5671974'
_publ_contact_author_phone '86 431 8499161'
_publ_section_title
;
 Synthesis and Structural Characterization of 0D Vanadium Borophosphate
 [Co(en)3]2[V3P3BO19][H2PO4].4H2O and 1D Vanadium Oxides
 [Co(en)3][V3O9].H2O and [Co(dien)2][V3O9].H2O Templated by Cobalt
 Complexes: Cooperative Organization of the Complexes and the Inorganic
 Networks
;
_journal_name_full 'Inorganic Chemistry'
_journal_page_first 559
_journal_page_last 565
_journal_paper_doi 10.1021/ic034241u
_journal_volume 43
_journal_year 2004
_chemical_formula_sum 'C12 H58 B Co2 N12 O23 P4 V3'
_chemical_formula_weight 1144.07
_chemical_name_systematic
; 
 ? 
;
_space_group_IT_number 15
_symmetry_cell_setting monoclinic
_symmetry_space_group_name_Hall '-C 2yc'
_symmetry_space_group_name_H-M 'C 1 2/c 1'
_atom_sites_solution_hydrogens geom
_atom_sites_solution_primary direct
_atom_sites_solution_secondary difmap
_audit_creation_method SHELXL-97
_cell_angle_alpha 90.00
_cell_angle_beta 108.9630(8)
_cell_angle_gamma 90.00
_cell_formula_units_Z 8
_cell_length_a 32.8492(14)
_cell_length_b 11.9601(3)
_cell_length_c 22.6001(7)
_cell_measurement_temperature 293(2)
_cell_volume 8397.2(5)
_computing_cell_refinement 'Image Plate'
_computing_data_collection 'Image Plate'
_computing_data_reduction 'Image Plate'
_computing_molecular_graphics SHELXS-97
_computing_structure_refinement 'SHELXL-97 (Sheldrick, 1997)'
_computing_structure_solution 'SHELXS-97 (Sheldrick, 1990)'
_diffrn_ambient_temperature 293(2)
_diffrn_measured_fraction_theta_full 0.995
_diffrn_measured_fraction_theta_max 0.995
_diffrn_radiation_monochromator graphite
_diffrn_radiation_source 'fine-focus sealed tube'
_diffrn_radiation_type MoK\a
_diffrn_radiation_wavelength 0.71073
_diffrn_reflns_av_R_equivalents 0.0000
_diffrn_reflns_av_sigmaI/netI 0.0838
_diffrn_reflns_limit_h_max 42
_diffrn_reflns_limit_h_min 0
_diffrn_reflns_limit_k_max 15
_diffrn_reflns_limit_k_min 0
_diffrn_reflns_limit_l_max 27
_diffrn_reflns_limit_l_min -29
_diffrn_reflns_number 9591
_diffrn_reflns_theta_full 27.48
_diffrn_reflns_theta_max 27.48
_diffrn_reflns_theta_min 1.31
_exptl_absorpt_coefficient_mu 1.660
_exptl_crystal_colour yellow
_exptl_crystal_density_diffrn 1.810
_exptl_crystal_density_method 'not measured'
_exptl_crystal_description plate
_exptl_crystal_F_000 4688
_exptl_crystal_size_max 0.18
_exptl_crystal_size_mid 0.06
_exptl_crystal_size_min 0.03
_refine_diff_density_max 2.761
_refine_diff_density_min -0.777
_refine_diff_density_rms 0.267
_refine_ls_extinction_method none
_refine_ls_goodness_of_fit_ref 0.954
_refine_ls_hydrogen_treatment mixed
_refine_ls_matrix_type full
_refine_ls_number_parameters 550
_refine_ls_number_reflns 9591
_refine_ls_number_restraints 0
_refine_ls_restrained_S_all 0.954
_refine_ls_R_factor_all 0.0937
_refine_ls_R_factor_gt 0.0514
_refine_ls_shift/su_max 0.000
_refine_ls_shift/su_mean 0.000
_refine_ls_structure_factor_coef Fsqd
_refine_ls_weighting_details 'calc w=1/[\s^2^(Fo^2^)+(0.0995P)^2^+0.0000P] where P=(Fo^2^+2Fc^2^)/3'
_refine_ls_weighting_scheme calc
_refine_ls_wR_factor_gt 0.1429
_refine_ls_wR_factor_ref 0.1668
_reflns_number_gt 6014
_reflns_number_total 9591
_reflns_threshold_expression >2sigma(I)
_cod_data_source_file ic034241usi20030624_044618.cif
_cod_data_source_block 1
_cod_depositor_comments
;
The following automatic conversions were performed:
data name '_publ_contact_autor' replaced with '_publ_contact_author'
as specified in the replacement file
'/home/antanas/src/cod-tools/trunk/data/replacement-values/replacement_tags.lst'.

Automatic conversion script
Id: cif_correct_tags 4998 2017-03-02 13:24:31Z antanas 
;
_cod_database_code 4310389

loop_
_symmetry_equiv_pos_as_xyz
'x, y, z'
'-x, y, -z+1/2'
'x+1/2, y+1/2, z'
'-x+1/2, y+1/2, -z+1/2'
'-x, -y, -z'
'x, -y, z-1/2'
'-x+1/2, -y+1/2, -z'
'x+1/2, -y+1/2, z-1/2'

loop_
_atom_site_label
_atom_site_type_symbol
_atom_site_fract_x
_atom_site_fract_y
_atom_site_fract_z
_atom_site_U_iso_or_equiv
_atom_site_adp_type
_atom_site_occupancy
_atom_site_symmetry_multiplicity
_atom_site_calc_flag
_atom_site_refinement_flags
_atom_site_disorder_assembly
_atom_site_disorder_group
V1 V 0.11736(3) -0.08910(7) 0.73188(4) 0.0207(2) Uani 1 1 d . . .
V2 V 0.17296(3) -0.10114(7) 0.64784(4) 0.0198(2) Uani 1 1 d . . .
V3 V 0.17425(3) 0.10484(7) 0.72487(4) 0.0201(2) Uani 1 1 d . . .
P1 P 0.07220(4) -0.15148(11) 0.59226(6) 0.0180(3) Uani 1 1 d . . .
P2 P 0.15849(5) 0.12547(11) 0.57901(7) 0.0207(3) Uani 1 1 d . . .
P3 P 0.07815(4) 0.15470(11) 0.70054(6) 0.0192(3) Uani 1 1 d . . .
P4 P 0.13204(6) 0.43452(15) 0.44411(8) 0.0375(4) Uani 1 1 d . . .
B1 B 0.09075(19) 0.0608(5) 0.6050(3) 0.0184(12) Uani 1 1 d . . .
Co1 Co 0.17063(2) 0.49928(6) 0.18191(3) 0.01893(17) Uani 1 1 d . . .
Co2 Co 0.07786(2) 0.81231(6) 0.39714(3) 0.02087(18) Uani 1 1 d . . .
O1 O 0.12505(11) 0.0136(3) 0.65692(16) 0.0165(7) Uani 1 1 d . . .
O2 O 0.06268(11) -0.0285(3) 0.56808(16) 0.0201(8) Uani 1 1 d . . .
O3 O 0.10797(12) 0.1260(3) 0.56278(17) 0.0221(8) Uani 1 1 d . . .
O4 O 0.06369(12) 0.1375(3) 0.62812(16) 0.0207(8) Uani 1 1 d . . .
O5 O 0.07135(12) -0.1558(3) 0.65990(16) 0.0213(8) Uani 1 1 d . . .
O6 O 0.11801(12) -0.1806(3) 0.59138(17) 0.0212(8) Uani 1 1 d . . .
O7 O 0.03918(12) -0.2264(3) 0.54949(17) 0.0243(8) Uani 1 1 d . . .
O8 O 0.17199(12) 0.0008(3) 0.57959(18) 0.0261(9) Uani 1 1 d . . .
O9 O 0.17725(12) 0.1781(3) 0.64421(18) 0.0242(8) Uani 1 1 d . . .
O10 O 0.17015(14) 0.1895(3) 0.53052(19) 0.0320(10) Uani 1 1 d . . .
O11 O 0.07742(12) 0.0408(3) 0.73174(17) 0.0235(8) Uani 1 1 d . . .
O12 O 0.12454(12) 0.2023(3) 0.72162(17) 0.0226(8) Uani 1 1 d . . .
O13 O 0.04781(13) 0.2338(3) 0.71573(18) 0.0284(9) Uani 1 1 d . . .
O14 O 0.15693(12) -0.1706(3) 0.71261(18) 0.0235(8) Uani 1 1 d . . .
O15 O 0.20738(11) -0.0086(3) 0.70396(18) 0.0229(8) Uani 1 1 d . . .
O16 O 0.16085(12) 0.0135(3) 0.77695(17) 0.0242(8) Uani 1 1 d . . .
O17 O 0.10869(14) -0.1581(3) 0.78678(19) 0.0333(10) Uani 1 1 d . . .
O18 O 0.20498(12) -0.1934(3) 0.6367(2) 0.0293(9) Uani 1 1 d . . .
O19 O 0.21023(12) 0.1887(3) 0.76879(19) 0.0281(9) Uani 1 1 d . . .
O20 O 0.0917(2) 0.3534(6) 0.4141(3) 0.081(2) Uani 1 1 d . . .
H20 H 0.0950 0.3198 0.3843 0.080 Uiso 1 1 calc . . .
O21 O 0.1729(2) 0.3604(5) 0.4591(3) 0.0697(18) Uani 1 1 d . . .
H21 H 0.1735 0.3170 0.4875 0.080 Uiso 1 1 calc . . .
O22 O 0.13244(18) 0.5133(4) 0.3936(3) 0.0579(15) Uani 1 1 d . . .
O23 O 0.12681(15) 0.4848(4) 0.5012(2) 0.0430(12) Uani 1 1 d . . .
N1 N 0.13124(15) 0.6051(4) 0.1250(2) 0.0244(10) Uani 1 1 d . . .
H1A H 0.1375 0.6753 0.1394 0.080 Uiso 1 1 calc . . .
H1B H 0.1342 0.6009 0.0868 0.080 Uiso 1 1 calc . . .
N2 N 0.11994(15) 0.4043(4) 0.1663(2) 0.0255(10) Uani 1 1 d . . .
H2A H 0.1258 0.3353 0.1553 0.080 Uiso 1 1 calc . . .
H2B H 0.1129 0.3983 0.2014 0.080 Uiso 1 1 calc . . .
N3 N 0.16147(15) 0.5681(4) 0.2552(2) 0.0265(11) Uani 1 1 d . . .
H3A H 0.1617 0.6431 0.2518 0.080 Uiso 1 1 calc . . .
H3B H 0.1357 0.5475 0.2575 0.080 Uiso 1 1 calc . . .
N4 N 0.20486(15) 0.3891(4) 0.2419(2) 0.0253(10) Uani 1 1 d . . .
H4A H 0.1954 0.3199 0.2287 0.080 Uiso 1 1 calc . . .
H4B H 0.2326 0.3941 0.2436 0.080 Uiso 1 1 calc . . .
N5 N 0.22012(15) 0.5979(4) 0.1903(2) 0.0264(11) Uani 1 1 d . . .
H5A H 0.2129 0.6690 0.1956 0.080 Uiso 1 1 calc . . .
H5B H 0.2422 0.5779 0.2243 0.080 Uiso 1 1 calc . . .
N6 N 0.18500(16) 0.4310(4) 0.1124(2) 0.0274(11) Uani 1 1 d . . .
H6A H 0.1850 0.3561 0.1159 0.080 Uiso 1 1 calc . . .
H6B H 0.1651 0.4501 0.0759 0.080 Uiso 1 1 calc . . .
N7 N 0.03646(19) 0.8925(5) 0.3279(3) 0.0421(14) Uani 1 1 d . . .
H7A H 0.0455 0.8917 0.2943 0.080 Uiso 1 1 calc . . .
H7B H 0.0107 0.8581 0.3174 0.080 Uiso 1 1 calc . . .
N8 N 0.0792(2) 0.9505(5) 0.4440(3) 0.0464(15) Uani 1 1 d . . .
H8A H 0.0816 0.9344 0.4839 0.080 Uiso 1 1 calc . . .
H8B H 0.1020 0.9922 0.4440 0.080 Uiso 1 1 calc . . .
N9 N 0.12199(19) 0.7429(6) 0.4681(3) 0.0453(15) Uani 1 1 d . . .
H9A H 0.1167 0.7583 0.5039 0.080 Uiso 1 1 calc . . .
H9B H 0.1216 0.6682 0.4632 0.080 Uiso 1 1 calc . . .
N10 N 0.1267(2) 0.8595(6) 0.3710(3) 0.0510(16) Uani 1 1 d . . .
H10A H 0.1204 0.8488 0.3296 0.080 Uiso 1 1 calc . . .
H10B H 0.1318 0.9328 0.3790 0.080 Uiso 1 1 calc . . .
N11 N 0.0709(2) 0.6787(5) 0.3451(3) 0.0449(15) Uani 1 1 d . . .
H11A H 0.0672 0.6989 0.3053 0.080 Uiso 1 1 calc . . .
H11B H 0.0949 0.6366 0.3587 0.080 Uiso 1 1 calc . . .
N12 N 0.03214(19) 0.7495(6) 0.4238(3) 0.0444(15) Uani 1 1 d . . .
H12A H 0.0373 0.7636 0.4647 0.080 Uiso 1 1 calc . . .
H12B H 0.0068 0.7808 0.4020 0.080 Uiso 1 1 calc . . .
C1 C 0.08648(18) 0.5773(5) 0.1208(3) 0.0285(13) Uani 1 1 d . . .
H1C H 0.0662 0.6129 0.0845 0.080 Uiso 1 1 calc . . .
H1D H 0.0805 0.6024 0.1580 0.080 Uiso 1 1 calc . . .
C2 C 0.08298(19) 0.4528(5) 0.1151(3) 0.0319(14) Uani 1 1 d . . .
H2C H 0.0559 0.4277 0.1192 0.080 Uiso 1 1 calc . . .
H2D H 0.0841 0.4291 0.0746 0.080 Uiso 1 1 calc . . .
C3 C 0.1961(2) 0.5319(5) 0.3126(3) 0.0311(14) Uani 1 1 d . . .
H3C H 0.1879 0.5465 0.3494 0.080 Uiso 1 1 calc . . .
H3D H 0.2226 0.5716 0.3167 0.080 Uiso 1 1 calc . . .
C4 C 0.2020(2) 0.4070(5) 0.3054(3) 0.0326(14) Uani 1 1 d . . .
H4C H 0.2281 0.3812 0.3369 0.080 Uiso 1 1 calc . . .
H4D H 0.1778 0.3660 0.3101 0.080 Uiso 1 1 calc . . .
C5 C 0.2336(2) 0.5904(5) 0.1337(3) 0.0350(14) Uani 1 1 d . . .
H5C H 0.2633 0.6137 0.1433 0.080 Uiso 1 1 calc . . .
H5D H 0.2157 0.6381 0.1008 0.080 Uiso 1 1 calc . . .
C6 C 0.2285(2) 0.4700(6) 0.1133(3) 0.0380(15) Uani 1 1 d . . .
H6C H 0.2310 0.4630 0.0719 0.080 Uiso 1 1 calc . . .
H6D H 0.2507 0.4248 0.1420 0.080 Uiso 1 1 calc . . .
C7 C 0.0319(3) 1.0107(6) 0.3463(4) 0.051(2) Uani 1 1 d . . .
H7C H 0.0531 1.0575 0.3369 0.080 Uiso 1 1 calc . . .
H7D H 0.0035 1.0387 0.3229 0.080 Uiso 1 1 calc . . .
C8 C 0.0382(3) 1.0142(6) 0.4135(4) 0.0503(19) Uani 1 1 d . . .
H8C H 0.0142 0.9792 0.4224 0.080 Uiso 1 1 calc . . .
H8D H 0.0408 1.0907 0.4284 0.080 Uiso 1 1 calc . . .
C9 C 0.1654(2) 0.7885(7) 0.4712(3) 0.0440(18) Uani 1 1 d . . .
H9C H 0.1698 0.8622 0.4902 0.080 Uiso 1 1 calc . . .
H9D H 0.1882 0.7396 0.4959 0.080 Uiso 1 1 calc . . .
C10 C 0.1657(2) 0.7944(6) 0.4052(3) 0.0402(16) Uani 1 1 d . . .
H10C H 0.1914 0.8317 0.4033 0.080 Uiso 1 1 calc . . .
H10D H 0.1644 0.7201 0.3875 0.080 Uiso 1 1 calc . . .
C11 C 0.03306(19) 0.6114(5) 0.3470(3) 0.0332(14) Uani 1 1 d . . .
H11C H 0.0370 0.5332 0.3389 0.080 Uiso 1 1 calc . . .
H11D H 0.0069 0.6380 0.3159 0.080 Uiso 1 1 calc . . .
C12 C 0.0303(2) 0.6260(5) 0.4128(3) 0.0350(15) Uani 1 1 d . . .
H12C H 0.0036 0.5953 0.4153 0.080 Uiso 1 1 calc . . .
H12D H 0.0542 0.5889 0.4435 0.080 Uiso 1 1 calc . . .
O1W O 0.0162(2) 0.3043(6) 0.1983(4) 0.093(2) Uani 1 1 d . . .
O2W O 0.1501(3) 0.0862(5) 0.4171(3) 0.098(3) Uani 1 1 d . . .
O3W O 0.04620(18) 0.2811(5) 0.4829(3) 0.0661(17) Uani 1 1 d . . .
O4W O 0.08462(19) 0.4426(5) 0.2687(3) 0.0635(16) Uani 1 1 d . . .

loop_
_atom_site_aniso_label
_atom_site_aniso_U_11
_atom_site_aniso_U_22
_atom_site_aniso_U_33
_atom_site_aniso_U_23
_atom_site_aniso_U_13
_atom_site_aniso_U_12
V1 0.0279(5) 0.0168(4) 0.0168(4) 0.0024(4) 0.0066(4) 0.0006(4)
V2 0.0199(4) 0.0138(4) 0.0249(5) -0.0006(4) 0.0062(4) 0.0025(4)
V3 0.0203(4) 0.0136(4) 0.0223(5) -0.0010(4) 0.0012(4) 0.0001(4)
P1 0.0209(7) 0.0162(6) 0.0162(6) -0.0009(5) 0.0052(5) -0.0018(5)
P2 0.0267(7) 0.0145(6) 0.0243(7) 0.0025(6) 0.0129(6) 0.0007(6)
P3 0.0225(7) 0.0165(6) 0.0196(7) -0.0010(5) 0.0082(5) 0.0031(5)
P4 0.0527(11) 0.0307(9) 0.0330(9) 0.0076(7) 0.0193(8) 0.0088(8)
B1 0.022(3) 0.017(3) 0.016(3) 0.002(2) 0.007(2) 0.005(2)
Co1 0.0207(4) 0.0121(3) 0.0231(4) -0.0004(3) 0.0058(3) 0.0009(3)
Co2 0.0228(4) 0.0234(4) 0.0164(3) -0.0006(3) 0.0065(3) 0.0013(3)
O1 0.0176(17) 0.0139(16) 0.0169(17) -0.0009(14) 0.0041(14) 0.0030(14)
O2 0.0241(19) 0.0165(17) 0.0175(18) 0.0016(15) 0.0040(15) 0.0010(15)
O3 0.026(2) 0.0196(18) 0.0208(19) 0.0042(15) 0.0076(15) 0.0040(16)
O4 0.0230(19) 0.0200(18) 0.0166(18) -0.0013(15) 0.0027(14) 0.0067(15)
O5 0.027(2) 0.0198(18) 0.0175(18) -0.0005(15) 0.0071(15) -0.0047(16)
O6 0.026(2) 0.0156(17) 0.0230(19) -0.0054(15) 0.0097(16) -0.0021(15)
O7 0.025(2) 0.0221(19) 0.023(2) -0.0038(16) 0.0037(16) -0.0067(16)
O8 0.034(2) 0.0178(18) 0.031(2) -0.0003(17) 0.0171(18) -0.0006(17)
O9 0.030(2) 0.0148(18) 0.028(2) 0.0017(16) 0.0102(17) -0.0007(16)
O10 0.046(3) 0.024(2) 0.035(2) 0.0053(18) 0.025(2) -0.0024(19)
O11 0.032(2) 0.0196(18) 0.025(2) 0.0019(16) 0.0170(17) 0.0018(16)
O12 0.0231(19) 0.0179(18) 0.0253(19) -0.0043(16) 0.0059(16) 0.0011(15)
O13 0.033(2) 0.027(2) 0.029(2) -0.0021(18) 0.0152(18) 0.0067(18)
O14 0.029(2) 0.0139(17) 0.0247(19) -0.0005(16) 0.0054(16) -0.0002(16)
O15 0.0171(18) 0.0169(18) 0.033(2) 0.0010(17) 0.0061(16) 0.0011(15)
O16 0.030(2) 0.0188(18) 0.0199(19) -0.0010(16) 0.0027(16) 0.0011(16)
O17 0.052(3) 0.025(2) 0.024(2) 0.0060(18) 0.0135(19) -0.004(2)
O18 0.026(2) 0.0153(18) 0.047(3) -0.0036(18) 0.0116(18) 0.0020(16)
O19 0.0216(19) 0.0214(19) 0.032(2) -0.0043(18) -0.0033(16) -0.0013(16)
O20 0.109(5) 0.075(4) 0.059(4) -0.034(3) 0.028(4) -0.038(4)
O21 0.081(4) 0.058(4) 0.088(4) 0.041(3) 0.053(4) 0.039(3)
O22 0.072(4) 0.050(3) 0.064(4) 0.033(3) 0.038(3) 0.022(3)
O23 0.041(3) 0.051(3) 0.037(3) -0.009(2) 0.012(2) -0.001(2)
N1 0.027(2) 0.014(2) 0.032(3) -0.001(2) 0.009(2) 0.0015(19)
N2 0.025(2) 0.016(2) 0.033(3) -0.002(2) 0.006(2) 0.0000(19)
N3 0.031(3) 0.017(2) 0.033(3) 0.003(2) 0.012(2) 0.005(2)
N4 0.025(2) 0.020(2) 0.029(3) -0.001(2) 0.005(2) -0.0004(19)
N5 0.025(2) 0.021(2) 0.030(3) -0.003(2) 0.005(2) 0.003(2)
N6 0.038(3) 0.018(2) 0.026(2) 0.000(2) 0.011(2) 0.005(2)
N7 0.048(3) 0.047(3) 0.035(3) 0.007(3) 0.018(3) 0.009(3)
N8 0.057(4) 0.055(4) 0.032(3) -0.006(3) 0.019(3) -0.005(3)
N9 0.045(3) 0.066(4) 0.027(3) 0.001(3) 0.014(3) 0.009(3)
N10 0.047(4) 0.074(4) 0.032(3) -0.002(3) 0.012(3) -0.003(3)
N11 0.055(4) 0.047(3) 0.033(3) 0.001(3) 0.014(3) 0.010(3)
N12 0.041(3) 0.062(4) 0.030(3) 0.002(3) 0.013(3) 0.005(3)
C1 0.025(3) 0.025(3) 0.033(3) 0.002(3) 0.007(2) 0.003(2)
C2 0.022(3) 0.028(3) 0.041(4) 0.001(3) 0.006(3) -0.002(2)
C3 0.032(3) 0.035(3) 0.024(3) -0.006(3) 0.007(2) -0.003(3)
C4 0.037(3) 0.032(3) 0.031(3) 0.009(3) 0.014(3) 0.007(3)
C5 0.037(3) 0.037(3) 0.035(3) 0.011(3) 0.018(3) 0.002(3)
C6 0.041(4) 0.041(4) 0.037(4) 0.004(3) 0.019(3) 0.014(3)
C7 0.063(5) 0.029(4) 0.054(5) 0.004(3) 0.011(4) 0.010(3)
C8 0.060(5) 0.046(4) 0.048(4) -0.006(4) 0.021(4) 0.014(4)
C9 0.028(3) 0.066(5) 0.032(3) 0.004(4) 0.002(3) -0.003(3)
C10 0.027(3) 0.054(4) 0.042(4) 0.007(3) 0.014(3) 0.005(3)
C11 0.027(3) 0.030(3) 0.038(4) -0.006(3) 0.004(3) -0.003(3)
C12 0.037(3) 0.030(3) 0.037(4) 0.003(3) 0.011(3) -0.005(3)
O1W 0.095(5) 0.084(5) 0.123(6) -0.012(4) 0.065(5) 0.008(4)
O2W 0.187(8) 0.056(4) 0.041(3) -0.007(3) 0.023(4) -0.055(5)
O3W 0.054(3) 0.054(3) 0.080(4) 0.004(3) 0.007(3) -0.007(3)
O4W 0.075(4) 0.075(4) 0.051(3) -0.007(3) 0.034(3) -0.001(3)

loop_
_atom_type_symbol
_atom_type_description
_atom_type_scat_dispersion_real
_atom_type_scat_dispersion_imag
_atom_type_scat_source
C C 0.0033 0.0016 'International Tables Vol C Tables 4.2.6.8 and 6.1.1.4'
H H 0.0000 0.0000 'International Tables Vol C Tables 4.2.6.8 and 6.1.1.4'
B B 0.0013 0.0007 'International Tables Vol C Tables 4.2.6.8 and 6.1.1.4'
N N 0.0061 0.0033 'International Tables Vol C Tables 4.2.6.8 and 6.1.1.4'
O O 0.0106 0.0060 'International Tables Vol C Tables 4.2.6.8 and 6.1.1.4'
P P 0.1023 0.0942 'International Tables Vol C Tables 4.2.6.8 and 6.1.1.4'
V V 0.3005 0.5294 'International Tables Vol C Tables 4.2.6.8 and 6.1.1.4'
Co Co 0.3494 0.9721 'International Tables Vol C Tables 4.2.6.8 and 6.1.1.4'

loop_
_geom_angle_atom_site_label_1
_geom_angle_atom_site_label_2
_geom_angle_atom_site_label_3
_geom_angle
_geom_angle_site_symmetry_1
_geom_angle_site_symmetry_3
_geom_angle_publ_flag
O17 V1 O14 103.6(2) . . ?
O17 V1 O16 102.1(2) . . ?
O14 V1 O16 90.18(17) . . ?
O17 V1 O5 98.54(19) . . ?
O14 V1 O5 90.10(17) . . ?
O16 V1 O5 158.65(16) . . ?
O17 V1 O11 96.8(2) . . ?
O14 V1 O11 159.40(17) . . ?
O16 V1 O11 83.11(16) . . ?
O5 V1 O11 89.24(16) . . ?
O17 V1 O1 175.51(19) . . ?
O14 V1 O1 80.82(15) . . ?
O16 V1 O1 78.23(15) . . ?
O5 V1 O1 80.75(14) . . ?
O11 V1 O1 78.76(14) . . ?
O17 V1 V3 135.33(16) . . ?
O14 V1 V3 83.94(12) . . ?
O16 V1 V3 33.24(12) . . ?
O5 V1 V3 125.72(11) . . ?
O11 V1 V3 79.78(11) . . ?
O1 V1 V3 45.01(9) . . ?
O17 V1 V2 139.44(17) . . ?
O14 V1 V2 35.81(12) . . ?
O16 V1 V2 82.31(13) . . ?
O5 V1 V2 85.48(11) . . ?
O11 V1 V2 123.67(11) . . ?
O1 V1 V2 45.02(9) . . ?
V3 V1 V2 59.63(3) . . ?
O18 V2 O15 104.06(19) . . ?
O18 V2 O14 100.4(2) . . ?
O15 V2 O14 89.65(17) . . ?
O18 V2 O8 98.5(2) . . ?
O15 V2 O8 91.02(17) . . ?
O14 V2 O8 160.26(17) . . ?
O18 V2 O6 94.15(18) . . ?
O15 V2 O6 161.24(16) . . ?
O14 V2 O6 82.53(15) . . ?
O8 V2 O6 90.71(16) . . ?
O18 V2 O1 174.54(17) . . ?
O15 V2 O1 81.39(15) . . ?
O14 V2 O1 79.08(15) . . ?
O8 V2 O1 81.51(15) . . ?
O6 V2 O1 80.39(14) . . ?
O18 V2 V3 140.30(15) . . ?
O15 V2 V3 36.27(12) . . ?
O14 V2 V3 82.38(11) . . ?
O8 V2 V3 86.53(11) . . ?
O6 V2 V3 125.28(11) . . ?
O1 V2 V3 45.13(9) . . ?
O18 V2 V1 133.73(16) . . ?
O15 V2 V1 84.09(13) . . ?
O14 V2 V1 33.40(11) . . ?
O8 V2 V1 127.16(12) . . ?
O6 V2 V1 80.00(11) . . ?
O1 V2 V1 45.69(9) . . ?
V3 V2 V1 59.83(3) . . ?
O19 V3 O16 105.4(2) . . ?
O19 V3 O15 103.45(18) . . ?
O16 V3 O15 90.65(17) . . ?
O19 V3 O12 94.95(18) . . ?
O16 V3 O12 90.44(17) . . ?
O15 V3 O12 160.57(16) . . ?
O19 V3 O9 92.50(19) . . ?
O16 V3 O9 162.04(16) . . ?
O15 V3 O9 83.50(16) . . ?
O12 V3 O9 89.58(16) . . ?
O19 V3 O1 171.50(18) . . ?
O16 V3 O1 82.45(15) . . ?
O15 V3 O1 79.42(14) . . ?
O12 V3 O1 81.50(14) . . ?
O9 V3 O1 79.80(14) . . ?
O19 V3 V2 137.02(15) . . ?
O16 V3 V2 85.38(12) . . ?
O15 V3 V2 33.89(11) . . ?
O12 V3 V2 127.00(11) . . ?
O9 V3 V2 80.30(11) . . ?
O1 V3 V2 45.54(9) . . ?
O19 V3 V1 141.74(16) . . ?
O16 V3 V1 36.38(12) . . ?
O15 V3 V1 83.01(11) . . ?
O12 V3 V1 86.41(11) . . ?
O9 V3 V1 125.75(11) . . ?
O1 V3 V1 46.10(10) . . ?
V2 V3 V1 60.53(3) . . ?
O7 P1 O5 112.3(2) . . ?
O7 P1 O6 111.1(2) . . ?
O5 P1 O6 109.6(2) . . ?
O7 P1 O2 108.5(2) . . ?
O5 P1 O2 108.2(2) . . ?
O6 P1 O2 106.9(2) . . ?
O10 P2 O9 112.2(2) . . ?
O10 P2 O8 111.0(2) . . ?
O9 P2 O8 111.1(2) . . ?
O10 P2 O3 109.3(2) . . ?
O9 P2 O3 106.6(2) . . ?
O8 P2 O3 106.3(2) . . ?
O13 P3 O11 110.2(2) . . ?
O13 P3 O12 111.1(2) . . ?
O11 P3 O12 110.2(2) . . ?
O13 P3 O4 109.0(2) . . ?
O11 P3 O4 108.6(2) . . ?
O12 P3 O4 107.7(2) . . ?
O22 P4 O23 116.4(3) . . ?
O22 P4 O21 108.0(3) . . ?
O23 P4 O21 112.2(3) . . ?
O22 P4 O20 105.7(4) . . ?
O23 P4 O20 107.5(3) . . ?
O21 P4 O20 106.5(4) . . ?
O1 B1 O2 110.7(4) . . ?
O1 B1 O3 111.6(4) . . ?
O2 B1 O3 108.4(4) . . ?
O1 B1 O4 110.6(4) . . ?
O2 B1 O4 108.0(4) . . ?
O3 B1 O4 107.5(4) . . ?
N2 Co1 N3 92.4(2) . . ?
N2 Co1 N6 91.5(2) . . ?
N3 Co1 N6 175.2(2) . . ?
N2 Co1 N4 89.88(19) . . ?
N3 Co1 N4 84.8(2) . . ?
N6 Co1 N4 92.3(2) . . ?
N2 Co1 N1 85.10(19) . . ?
N3 Co1 N1 91.9(2) . . ?
N6 Co1 N1 91.3(2) . . ?
N4 Co1 N1 173.9(2) . . ?
N2 Co1 N5 175.3(2) . . ?
N3 Co1 N5 90.9(2) . . ?
N6 Co1 N5 85.4(2) . . ?
N4 Co1 N5 93.77(19) . . ?
N1 Co1 N5 91.43(19) . . ?
N12 Co2 N11 85.4(3) . . ?
N12 Co2 N8 92.4(3) . . ?
N11 Co2 N8 174.3(3) . . ?
N12 Co2 N7 91.8(2) . . ?
N11 Co2 N7 90.2(2) . . ?
N8 Co2 N7 84.6(2) . . ?
N12 Co2 N9 91.3(2) . . ?
N11 Co2 N9 93.3(3) . . ?
N8 Co2 N9 92.0(3) . . ?
N7 Co2 N9 175.5(3) . . ?
N12 Co2 N10 173.8(3) . . ?
N11 Co2 N10 90.1(3) . . ?
N8 Co2 N10 92.5(3) . . ?
N7 Co2 N10 92.4(3) . . ?
N9 Co2 N10 84.7(3) . . ?
B1 O1 V3 126.2(3) . . ?
B1 O1 V2 124.9(3) . . ?
V3 O1 V2 89.32(13) . . ?
B1 O1 V1 126.5(3) . . ?
V3 O1 V1 88.89(13) . . ?
V2 O1 V1 89.28(13) . . ?
B1 O2 P1 117.7(3) . . ?
B1 O3 P2 116.2(3) . . ?
B1 O4 P3 115.9(3) . . ?
P1 O5 V1 123.0(2) . . ?
P1 O6 V2 123.0(2) . . ?
P2 O8 V2 122.4(2) . . ?
P2 O9 V3 123.8(2) . . ?
P3 O11 V1 124.9(2) . . ?
P3 O12 V3 120.6(2) . . ?
V1 O14 V2 110.78(19) . . ?
V2 O15 V3 109.84(18) . . ?
V3 O16 V1 110.38(19) . . ?
P4 O20 H20 109.5 . . ?
P4 O21 H21 109.5 . . ?
C1 N1 Co1 109.1(3) . . ?
C1 N1 H1A 109.9 . . ?
Co1 N1 H1A 109.9 . . ?
C1 N1 H1B 109.9 . . ?
Co1 N1 H1B 109.9 . . ?
H1A N1 H1B 108.3 . . ?
C2 N2 Co1 110.2(3) . . ?
C2 N2 H2A 109.6 . . ?
Co1 N2 H2A 109.6 . . ?
C2 N2 H2B 109.6 . . ?
Co1 N2 H2B 109.6 . . ?
H2A N2 H2B 108.1 . . ?
C3 N3 Co1 109.3(4) . . ?
C3 N3 H3A 109.8 . . ?
Co1 N3 H3A 109.8 . . ?
C3 N3 H3B 109.8 . . ?
Co1 N3 H3B 109.8 . . ?
H3A N3 H3B 108.3 . . ?
C4 N4 Co1 111.7(4) . . ?
C4 N4 H4A 109.3 . . ?
Co1 N4 H4A 109.3 . . ?
C4 N4 H4B 109.3 . . ?
Co1 N4 H4B 109.3 . . ?
H4A N4 H4B 108.0 . . ?
C5 N5 Co1 110.4(4) . . ?
C5 N5 H5A 109.6 . . ?
Co1 N5 H5A 109.6 . . ?
C5 N5 H5B 109.6 . . ?
Co1 N5 H5B 109.6 . . ?
H5A N5 H5B 108.1 . . ?
C6 N6 Co1 109.7(4) . . ?
C6 N6 H6A 109.7 . . ?
Co1 N6 H6A 109.7 . . ?
C6 N6 H6B 109.7 . . ?
Co1 N6 H6B 109.7 . . ?
H6A N6 H6B 108.2 . . ?
C7 N7 Co2 110.3(4) . . ?
C7 N7 H7A 109.6 . . ?
Co2 N7 H7A 109.6 . . ?
C7 N7 H7B 109.6 . . ?
Co2 N7 H7B 109.6 . . ?
H7A N7 H7B 108.1 . . ?
C8 N8 Co2 108.7(4) . . ?
C8 N8 H8A 110.0 . . ?
Co2 N8 H8A 110.0 . . ?
C8 N8 H8B 110.0 . . ?
Co2 N8 H8B 110.0 . . ?
H8A N8 H8B 108.3 . . ?
C9 N9 Co2 108.8(4) . . ?
C9 N9 H9A 109.9 . . ?
Co2 N9 H9A 109.9 . . ?
C9 N9 H9B 109.9 . . ?
Co2 N9 H9B 109.9 . . ?
H9A N9 H9B 108.3 . . ?
C10 N10 Co2 110.1(5) . . ?
C10 N10 H10A 109.6 . . ?
Co2 N10 H10A 109.6 . . ?
C10 N10 H10B 109.6 . . ?
Co2 N10 H10B 109.6 . . ?
H10A N10 H10B 108.2 . . ?
C11 N11 Co2 111.0(4) . . ?
C11 N11 H11A 109.4 . . ?
Co2 N11 H11A 109.4 . . ?
C11 N11 H11B 109.4 . . ?
Co2 N11 H11B 109.4 . . ?
H11A N11 H11B 108.0 . . ?
C12 N12 Co2 108.9(4) . . ?
C12 N12 H12A 109.9 . . ?
Co2 N12 H12A 109.9 . . ?
C12 N12 H12B 109.9 . . ?
Co2 N12 H12B 109.9 . . ?
H12A N12 H12B 108.3 . . ?
N1 C1 C2 106.0(5) . . ?
N1 C1 H1C 110.5 . . ?
C2 C1 H1C 110.5 . . ?
N1 C1 H1D 110.5 . . ?
C2 C1 H1D 110.5 . . ?
H1C C1 H1D 108.7 . . ?
N2 C2 C1 107.4(5) . . ?
N2 C2 H2C 110.2 . . ?
C1 C2 H2C 110.2 . . ?
N2 C2 H2D 110.2 . . ?
C1 C2 H2D 110.2 . . ?
H2C C2 H2D 108.5 . . ?
N3 C3 C4 106.3(5) . . ?
N3 C3 H3C 110.5 . . ?
C4 C3 H3C 110.5 . . ?
N3 C3 H3D 110.5 . . ?
C4 C3 H3D 110.5 . . ?
H3C C3 H3D 108.7 . . ?
N4 C4 C3 107.2(5) . . ?
N4 C4 H4C 110.3 . . ?
C3 C4 H4C 110.3 . . ?
N4 C4 H4D 110.3 . . ?
C3 C4 H4D 110.3 . . ?
H4C C4 H4D 108.5 . . ?
N5 C5 C6 106.7(5) . . ?
N5 C5 H5C 110.4 . . ?
C6 C5 H5C 110.4 . . ?
N5 C5 H5D 110.4 . . ?
C6 C5 H5D 110.4 . . ?
H5C C5 H5D 108.6 . . ?
N6 C6 C5 108.3(5) . . ?
N6 C6 H6C 110.0 . . ?
C5 C6 H6C 110.0 . . ?
N6 C6 H6D 110.0 . . ?
C5 C6 H6D 110.0 . . ?
H6C C6 H6D 108.4 . . ?
C8 C7 N7 108.8(6) . . ?
C8 C7 H7C 109.9 . . ?
N7 C7 H7C 109.9 . . ?
C8 C7 H7D 109.9 . . ?
N7 C7 H7D 109.9 . . ?
H7C C7 H7D 108.3 . . ?
C7 C8 N8 105.3(6) . . ?
C7 C8 H8C 110.7 . . ?
N8 C8 H8C 110.7 . . ?
C7 C8 H8D 110.7 . . ?
N8 C8 H8D 110.7 . . ?
H8C C8 H8D 108.8 . . ?
C10 C9 N9 106.4(5) . . ?
C10 C9 H9C 110.5 . . ?
N9 C9 H9C 110.5 . . ?
C10 C9 H9D 110.5 . . ?
N9 C9 H9D 110.5 . . ?
H9C C9 H9D 108.6 . . ?
N10 C10 C9 105.2(6) . . ?
N10 C10 H10C 110.7 . . ?
C9 C10 H10C 110.7 . . ?
N10 C10 H10D 110.7 . . ?
C9 C10 H10D 110.7 . . ?
H10C C10 H10D 108.8 . . ?
N11 C11 C12 106.3(5) . . ?
N11 C11 H11C 110.5 . . ?
C12 C11 H11C 110.5 . . ?
N11 C11 H11D 110.5 . . ?
C12 C11 H11D 110.5 . . ?
H11C C11 H11D 108.7 . . ?
N12 C12 C11 105.3(5) . . ?
N12 C12 H12C 110.7 . . ?
C11 C12 H12C 110.7 . . ?
N12 C12 H12D 110.7 . . ?
C11 C12 H12D 110.7 . . ?
H12C C12 H12D 108.8 . . ?

loop_
_geom_bond_atom_site_label_1
_geom_bond_atom_site_label_2
_geom_bond_distance
_geom_bond_site_symmetry_2
_geom_bond_publ_flag
V1 O17 1.591(4) . ?
V1 O14 1.788(4) . ?
V1 O16 1.908(4) . ?
V1 O5 1.992(4) . ?
V1 O11 2.033(4) . ?
V1 O1 2.173(4) . ?
V1 V3 3.0149(13) . ?
V1 V2 3.0360(14) . ?
V2 O18 1.600(4) . ?
V2 O15 1.783(4) . ?
V2 O14 1.900(4) . ?
V2 O8 1.958(4) . ?
V2 O6 2.072(4) . ?
V2 O1 2.148(3) . ?
V2 V3 3.0088(12) . ?
V3 O19 1.621(4) . ?
V3 O16 1.763(4) . ?
V3 O15 1.892(4) . ?
V3 O12 1.988(4) . ?
V3 O9 2.054(4) . ?
V3 O1 2.133(3) . ?
P1 O7 1.494(4) . ?
P1 O5 1.539(4) . ?
P1 O6 1.551(4) . ?
P1 O2 1.565(4) . ?
P2 O10 1.485(4) . ?
P2 O9 1.535(4) . ?
P2 O8 1.554(4) . ?
P2 O3 1.579(4) . ?
P3 O13 1.493(4) . ?
P3 O11 1.537(4) . ?
P3 O12 1.550(4) . ?
P3 O4 1.563(4) . ?
P4 O22 1.484(5) . ?
P4 O23 1.484(5) . ?
P4 O21 1.550(5) . ?
P4 O20 1.605(6) . ?
B1 O1 1.451(6) . ?
B1 O2 1.479(7) . ?
B1 O3 1.479(7) . ?
B1 O4 1.485(7) . ?
Co1 N2 1.951(5) . ?
Co1 N3 1.958(5) . ?
Co1 N6 1.959(5) . ?
Co1 N4 1.961(5) . ?
Co1 N1 1.962(4) . ?
Co1 N5 1.967(5) . ?
Co2 N12 1.942(6) . ?
Co2 N11 1.954(6) . ?
Co2 N8 1.955(6) . ?
Co2 N7 1.959(6) . ?
Co2 N9 1.963(6) . ?
Co2 N10 1.965(7) . ?
O20 H20 0.8200 . ?
O21 H21 0.8200 . ?
N1 C1 1.480(7) . ?
N1 H1A 0.9000 . ?
N1 H1B 0.9000 . ?
N2 C2 1.495(7) . ?
N2 H2A 0.9000 . ?
N2 H2B 0.9000 . ?
N3 C3 1.485(7) . ?
N3 H3A 0.9000 . ?
N3 H3B 0.9000 . ?
N4 C4 1.484(8) . ?
N4 H4A 0.9000 . ?
N4 H4B 0.9000 . ?
N5 C5 1.487(8) . ?
N5 H5A 0.9000 . ?
N5 H5B 0.9000 . ?
N6 C6 1.496(8) . ?
N6 H6A 0.9000 . ?
N6 H6B 0.9000 . ?
N7 C7 1.494(9) . ?
N7 H7A 0.9000 . ?
N7 H7B 0.9000 . ?
N8 C8 1.505(9) . ?
N8 H8A 0.9000 . ?
N8 H8B 0.9000 . ?
N9 C9 1.508(9) . ?
N9 H9A 0.9000 . ?
N9 H9B 0.9000 . ?
N10 C10 1.482(9) . ?
N10 H10A 0.9000 . ?
N10 H10B 0.9000 . ?
N11 C11 1.494(9) . ?
N11 H11A 0.9000 . ?
N11 H11B 0.9000 . ?
N12 C12 1.495(9) . ?
N12 H12A 0.9000 . ?
N12 H12B 0.9000 . ?
C1 C2 1.497(8) . ?
C1 H1C 0.9700 . ?
C1 H1D 0.9700 . ?
C2 H2C 0.9700 . ?
C2 H2D 0.9700 . ?
C3 C4 1.521(9) . ?
C3 H3C 0.9700 . ?
C3 H3D 0.9700 . ?
C4 H4C 0.9700 . ?
C4 H4D 0.9700 . ?
C5 C6 1.504(9) . ?
C5 H5C 0.9700 . ?
C5 H5D 0.9700 . ?
C6 H6C 0.9700 . ?
C6 H6D 0.9700 . ?
C7 C8 1.465(10) . ?
C7 H7C 0.9700 . ?
C7 H7D 0.9700 . ?
C8 H8C 0.9700 . ?
C8 H8D 0.9700 . ?
C9 C10 1.496(10) . ?
C9 H9C 0.9700 . ?
C9 H9D 0.9700 . ?
C10 H10C 0.9700 . ?
C10 H10D 0.9700 . ?
C11 C12 1.527(9) . ?
C11 H11C 0.9700 . ?
C11 H11D 0.9700 . ?
C12 H12C 0.9700 . ?
C12 H12D 0.9700 . ?

loop_
_geom_hbond_atom_site_label_D
_geom_hbond_atom_site_label_H
_geom_hbond_atom_site_label_A
_geom_hbond_distance_DH
_geom_hbond_distance_HA
_geom_hbond_distance_DA
_geom_hbond_angle_DHA
_geom_hbond_site_symmetry_A
O21 H21 O10 0.82 1.83 2.624(7) 162.1 .
N1 H1A O9 0.90 2.17 2.962(6) 146.9 6_565
N1 H1A O12 0.90 2.51 3.230(6) 137.5 6_565
N1 H1B O23 0.90 2.13 2.956(7) 151.7 6_565
N2 H2A O6 0.90 2.31 3.156(6) 156.3 6
N2 H2A O14 0.90 2.40 3.092(6) 134.2 6
N2 H2B O4W 0.90 2.09 2.943(7) 157.7 .
N3 H3A O12 0.90 2.20 2.998(6) 147.6 6_565
N3 H3A O19 0.90 2.52 3.286(6) 143.7 6_565
N3 H3B O4W 0.90 2.17 3.037(8) 160.3 .
N4 H4A O14 0.90 2.15 3.012(6) 160.0 6
N4 H4B O19 0.90 2.22 3.023(6) 148.3 7_556
N4 H4B O15 0.90 2.38 3.091(6) 136.2 7_556
N5 H5A O9 0.90 2.28 3.048(6) 143.6 6_565
N5 H5A O19 0.90 2.40 3.184(6) 146.3 6_565
N5 H5B O15 0.90 2.08 2.971(6) 171.3 7_556
N6 H6A O18 0.90 2.06 2.928(6) 162.2 6
N6 H6B O23 0.90 1.91 2.804(7) 170.4 6_565
N7 H7A O11 0.90 2.17 3.011(7) 155.0 6_565
N7 H7A O13 0.90 2.35 3.076(7) 138.3 6_565
N7 H7B O13 0.90 2.13 3.024(7) 173.1 5_566
